data_4335879
loop_
_publ_author_name
'Daniel L. Reger'
'Andrew Leitner'
'Mark D. Smith'
'T. Thao Tran'
'P. Shiv Halasyamani'

_publ_contact_author_address
;
Department of Chemistry and Biochemistry
University of South Carolina
Columbia, South Carolina 29208
USA
;
_publ_contact_author_email reger@mailbox.sc.edu
_publ_contact_author_fax '1 803 777 9521'
_publ_contact_author_name 'Professor Daniel L. Reger'
_publ_contact_author_phone '1 803 777 2587'
_publ_section_title
;
 Homochiral Helical Metal-Organic Frameworks of Group 1 Metals
;
_journal_name_full 'Inorganic Chemistry'
_journal_page_first 10041
_journal_page_last 10051
_journal_paper_doi 10.1021/ic401327h
_journal_volume 52
_journal_year 2013
_chemical_absolute_configuration syn
_chemical_formula_moiety 'C15 H10 N Na O4'
_chemical_formula_sum 'C15 H10 N Na O4'
_chemical_formula_weight 291.23
_chemical_name_systematic
;
 ? 
;
_space_group_crystal_system orthorhombic
_space_group_IT_number 19
_space_group_name_Hall 'P 2ac 2ab'
_space_group_name_H-M_alt 'P 21 21 21'
_symmetry_space_group_name_Hall 'P 2ac 2ab'
_symmetry_space_group_name_H-M 'P 21 21 21'
_atom_sites_solution_hydrogens geom
_atom_sites_solution_primary iterative
_atom_sites_solution_secondary difmap
_audit_creation_date 2013-04-03
_audit_creation_method
;
  Olex2 1.2
  (compiled Mar 21 2013 11:17:50, GUI svn.r4446)
;
_cell_angle_alpha 90.00
_cell_angle_beta 90.00
_cell_angle_gamma 90.00
_cell_formula_units_Z 4
_cell_length_a 6.9329(13)
_cell_length_b 12.061(2)
_cell_length_c 14.777(3)
_cell_measurement_reflns_used 4474
_cell_measurement_temperature 100(2)
_cell_measurement_theta_max 24.99
_cell_measurement_theta_min 2.18
_cell_volume 1235.6(4)
_computing_cell_refinement 'SAINT v6.45A (Bruker, 2003)'
_computing_data_reduction 'SAINT v6.45A (Bruker, 2003)'
_computing_molecular_graphics
;
O. V. Dolomanov, L. J. Bourhis, R. J. Gildea, J. A. K. Howard and H. Puschmann,
OLEX2: a complete structure solution, refinement and analysis program.
J. Appl. Cryst. (2009). 42, 339-341.
;
_computing_publication_material
;
O. V. Dolomanov, L. J. Bourhis, R. J. Gildea, J. A. K. Howard and H. Puschmann,
OLEX2: a complete structure solution, refinement and analysis program.
J. Appl. Cryst. (2009). 42, 339-341.
;
_computing_structure_refinement
;
SHELXL, G.M. Sheldrick, Acta Cryst.
(2008). A64, 112-122
;
_computing_structure_solution
;
olex2.solve (L.J. Bourhis, O.V. Dolomanov, R.J. Gildea, J.A.K. Howard,
H. Puschmann, in preparation, 2011)
;
_diffrn_ambient_temperature 100(2)
_diffrn_measured_fraction_theta_full 0.998
_diffrn_measured_fraction_theta_max 0.998
_diffrn_measurement_device_type 'CCD area detector'
_diffrn_measurement_method 'phi and omega scans'
_diffrn_radiation_monochromator graphite
_diffrn_radiation_type MoK\a
_diffrn_radiation_wavelength 0.71073
_diffrn_reflns_av_R_equivalents 0.0716
_diffrn_reflns_av_unetI/netI 0.0278
_diffrn_reflns_limit_h_max 8
_diffrn_reflns_limit_h_min -8
_diffrn_reflns_limit_k_max 14
_diffrn_reflns_limit_k_min -14
_diffrn_reflns_limit_l_max 17
_diffrn_reflns_limit_l_min -17
_diffrn_reflns_number 17674
_diffrn_reflns_theta_full 25.07
_diffrn_reflns_theta_max 25.07
_diffrn_reflns_theta_min 2.18
_diffrn_source 'fine-focus sealed tube'
_diffrn_source_current 35.0
_diffrn_source_power 1.575
_diffrn_source_target Mo
_diffrn_source_voltage 45.0
_exptl_absorpt_coefficient_mu 0.144
_exptl_absorpt_correction_type none
_exptl_crystal_colour colorless
_exptl_crystal_density_diffrn 1.566
_exptl_crystal_description needle
_exptl_crystal_F_000 600
_exptl_crystal_preparation
;
Crystals heated to 160C under dry nitrogen,
cooled under dry nitrogen, exposed to atmosphere for <30 sec.
;
_exptl_crystal_size_max 0.4
_exptl_crystal_size_mid 0.14
_exptl_crystal_size_min 0.1
_refine_diff_density_max 0.606
_refine_diff_density_min -0.249
_refine_diff_density_rms 0.073
_refine_ls_extinction_method none
_refine_ls_goodness_of_fit_ref 1.119
_refine_ls_hydrogen_treatment constr
_refine_ls_matrix_type full
_refine_ls_number_parameters 191
_refine_ls_number_reflns 1291
_refine_ls_number_restraints 0
_refine_ls_restrained_S_all 1.119
_refine_ls_R_factor_all 0.0566
_refine_ls_R_factor_gt 0.0522
_refine_ls_shift/su_max 0.000
_refine_ls_shift/su_mean 0.000
_refine_ls_structure_factor_coef Fsqd
_refine_ls_weighting_details 'calc w=1/[\s^2^(Fo^2^)+(0.0700P)^2^+1.3281P] where P=(Fo^2^+2Fc^2^)/3'
_refine_ls_weighting_scheme calc
_refine_ls_wR_factor_gt 0.1306
_refine_ls_wR_factor_ref 0.1331
_reflns_number_gt 1200
_reflns_number_total 1291
_reflns_threshold_expression >2sigma(I)
_cod_data_source_file ic401327h_si_001_07.cif
_cod_data_source_block 3*
_cod_original_cell_volume 1235.5(4)
_cod_database_code 4335879
_olex2_refinement_description
;
1. Fixed Uiso
 At 1.2 times of:
  All C(H) groups
 At 1.5 times of:
  All C(H,H,H) groups
2.a Ternary CH refined with riding coordinates:
 C13(H13)
2.b Aromatic/amide H refined with riding coordinates:
 C6(H6), C7(H7), C8(H8), C10(H10), C11(H11), C12(H12)
2.c Idealised Me refined as rotating group:
 C14(H14A,H14B,H14C)
;

loop_
_space_group_symop_id
_space_group_symop_operation_xyz
1 'x, y, z'
2 '-x+1/2, -y, z+1/2'
3 'x+1/2, -y+1/2, -z'
4 '-x, y+1/2, -z+1/2'

loop_
_atom_site_label
_atom_site_type_symbol
_atom_site_fract_x
_atom_site_fract_y
_atom_site_fract_z
_atom_site_U_iso_or_equiv
_atom_site_adp_type
_atom_site_occupancy
_atom_site_symmetry_multiplicity
_atom_site_calc_flag
_atom_site_refinement_flags
Na1 Na 0.6986(3) 0.79921(14) 0.42872(14) 0.0292(5) Uani 1 1 d .
O1 O 0.2950(5) 0.3802(3) 0.2431(2) 0.0273(8) Uani 1 1 d .
O2 O 0.2694(5) 0.5288(2) 0.5253(2) 0.0227(7) Uani 1 1 d .
O3 O 0.3641(4) 0.7395(2) 0.4275(2) 0.0291(8) Uani 1 1 d .
O4 O 0.5976(4) 0.6187(2) 0.3960(2) 0.0179(7) Uani 1 1 d .
N1 N 0.2938(5) 0.4552(3) 0.3845(2) 0.0185(8) Uani 1 1 d .
C1 C 0.2826(6) 0.4459(3) 0.4789(3) 0.0175(9) Uani 1 1 d .
C2 C 0.2845(6) 0.3343(3) 0.5178(3) 0.0167(9) Uani 1 1 d .
C3 C 0.2863(6) 0.2400(3) 0.4611(3) 0.0149(8) Uani 1 1 d .
C4 C 0.2925(6) 0.2524(3) 0.3653(3) 0.0170(9) Uani 1 1 d .
C5 C 0.2963(6) 0.3644(4) 0.3250(3) 0.0190(9) Uani 1 1 d .
C6 C 0.2819(6) 0.3222(3) 0.6108(3) 0.0201(9) Uani 1 1 d .
H6 H 0.2861 0.3857 0.6488 0.024 Uiso 1 1 calc R
C7 C 0.2731(6) 0.2160(4) 0.6488(3) 0.0200(9) Uani 1 1 d .
H7 H 0.2691 0.2081 0.7127 0.024 Uiso 1 1 calc R
C8 C 0.2701(6) 0.1238(4) 0.5956(3) 0.0187(9) Uani 1 1 d .
H8 H 0.2616 0.0527 0.6229 0.022 Uiso 1 1 calc R
C9 C 0.2796(6) 0.1328(3) 0.4995(3) 0.0172(9) Uani 1 1 d .
C10 C 0.2820(6) 0.0391(3) 0.4416(3) 0.0202(9) Uani 1 1 d .
H10 H 0.2756 -0.0335 0.4664 0.024 Uiso 1 1 calc R
C11 C 0.2937(7) 0.0535(4) 0.3499(3) 0.0232(10) Uani 1 1 d .
H11 H 0.2993 -0.0097 0.3116 0.028 Uiso 1 1 calc R
C12 C 0.2975(7) 0.1596(4) 0.3113(3) 0.0213(9) Uani 1 1 d .
H12 H 0.3036 0.1675 0.2474 0.026 Uiso 1 1 calc R
C13 C 0.2827(7) 0.5694(4) 0.3475(3) 0.0205(10) Uani 1 1 d .
H13 H 0.3262 0.5645 0.2831 0.025 Uiso 1 1 calc R
C14 C 0.0734(7) 0.6084(4) 0.3449(4) 0.0315(12) Uani 1 1 d .
H14A H 0.0013 0.5640 0.3009 0.047 Uiso 1 1 calc R
H14B H 0.0690 0.6867 0.3272 0.047 Uiso 1 1 calc R
H14C H 0.0154 0.5996 0.4050 0.047 Uiso 1 1 calc R
C15 C 0.4255(6) 0.6483(3) 0.3956(3) 0.0201(10) Uani 1 1 d .

loop_
_atom_site_aniso_label
_atom_site_aniso_U_11
_atom_site_aniso_U_22
_atom_site_aniso_U_33
_atom_site_aniso_U_23
_atom_site_aniso_U_13
_atom_site_aniso_U_12
Na1 0.0232(9) 0.0185(9) 0.0458(11) -0.0080(8) -0.0003(9) -0.0063(8)
O1 0.0311(19) 0.0307(16) 0.0202(16) 0.0044(14) -0.0009(15) -0.0012(17)
O2 0.0211(16) 0.0154(14) 0.0317(17) -0.0030(13) 0.0078(15) -0.0016(14)
O3 0.0212(16) 0.0181(15) 0.048(2) 0.0002(15) 0.0041(16) 0.0006(13)
O4 0.0163(15) 0.0152(14) 0.0223(15) 0.0043(13) -0.0010(13) -0.0006(12)
N1 0.0128(16) 0.0175(18) 0.0253(19) 0.0043(15) -0.0033(16) 0.0003(17)
C1 0.0107(19) 0.015(2) 0.027(2) 0.0005(19) 0.0022(19) -0.0008(18)
C2 0.011(2) 0.015(2) 0.024(2) 0.0006(17) 0.0013(19) -0.0003(19)
C3 0.0077(17) 0.0159(19) 0.021(2) -0.0017(17) -0.0014(17) -0.0013(18)
C4 0.0102(19) 0.020(2) 0.021(2) 0.0000(18) 0.0015(18) -0.002(2)
C5 0.008(2) 0.026(2) 0.023(2) 0.0020(19) -0.0006(18) -0.003(2)
C6 0.013(2) 0.021(2) 0.026(2) -0.0026(19) 0.002(2) -0.001(2)
C7 0.015(2) 0.023(2) 0.022(2) 0.0013(18) -0.0005(19) -0.0016(19)
C8 0.0089(19) 0.021(2) 0.026(2) 0.0067(18) 0.0011(18) 0.0024(18)
C9 0.010(2) 0.017(2) 0.025(2) 0.0026(17) -0.0008(19) 0.0007(18)
C10 0.0133(19) 0.0133(19) 0.034(2) 0.0010(18) 0.003(2) 0.0001(18)
C11 0.019(2) 0.021(2) 0.029(2) -0.0037(19) 0.002(2) -0.001(2)
C12 0.014(2) 0.027(2) 0.023(2) -0.0044(19) 0.000(2) -0.003(2)
C13 0.017(2) 0.018(2) 0.026(2) 0.0111(19) -0.001(2) 0.001(2)
C14 0.021(2) 0.026(3) 0.047(3) 0.022(2) -0.003(2) 0.001(2)
C15 0.017(2) 0.014(2) 0.029(2) 0.007(2) 0.0065(19) 0.0004(18)

loop_
_atom_type_symbol
_atom_type_description
_atom_type_scat_dispersion_real
_atom_type_scat_dispersion_imag
_atom_type_scat_source
C C 0.0033 0.0016 'International Tables Vol C Tables 4.2.6.8 and 6.1.1.4'
H H 0.0000 0.0000 'International Tables Vol C Tables 4.2.6.8 and 6.1.1.4'
N N 0.0061 0.0033 'International Tables Vol C Tables 4.2.6.8 and 6.1.1.4'
Na Na 0.0362 0.0249 'International Tables Vol C Tables 4.2.6.8 and 6.1.1.4'
O O 0.0106 0.0060 'International Tables Vol C Tables 4.2.6.8 and 6.1.1.4'

loop_
_geom_angle_atom_site_label_1
_geom_angle_atom_site_label_2
_geom_angle_atom_site_label_3
_geom_angle
_geom_angle_site_symmetry_1
_geom_angle_site_symmetry_3
O1 Na1 C15 134.40(13) 4_655 3_566
O2 Na1 O1 86.98(12) 3_566 4_655
O2 Na1 O3 79.11(12) 3_566 3_566
O2 Na1 O3 119.12(13) 3_566 .
O2 Na1 O4 172.79(15) 3_566 .
O2 Na1 C15 147.44(15) 3_566 .
O2 Na1 C15 56.29(12) 3_566 3_566
O3 Na1 O1 150.07(13) 3_566 4_655
O3 Na1 O1 96.62(13) . 4_655
O3 Na1 O3 113.30(11) . 3_566
O3 Na1 C15 111.08(14) 3_566 .
O3 Na1 C15 28.33(12) . .
O3 Na1 C15 22.90(11) 3_566 3_566
O3 Na1 C15 123.45(15) . 3_566
O4 Na1 O1 98.39(12) . 4_655
O4 Na1 O3 98.16(12) . 3_566
O4 Na1 O3 55.69(11) . .
O4 Na1 C15 121.03(13) . 3_566
O4 Na1 C15 27.78(12) . .
C15 Na1 O1 94.88(13) . 4_655
C15 Na1 C15 130.70(10) . 3_566
C5 O1 Na1 150.0(3) . 4_645
C1 O2 Na1 161.9(3) . 3_466
Na1 O3 Na1 119.70(15) . 3_466
C15 O3 Na1 108.2(3) . 3_466
C15 O3 Na1 86.5(3) . .
C15 O4 Na1 91.2(3) . .
C1 N1 C5 124.1(3) . .
C1 N1 C13 116.0(4) . .
C5 N1 C13 119.5(4) . .
O2 C1 N1 120.0(4) . .
O2 C1 C2 122.4(4) . .
N1 C1 C2 117.7(4) . .
C3 C2 C1 120.5(4) . .
C6 C2 C1 119.2(4) . .
C6 C2 C3 120.3(4) . .
C2 C3 C4 120.4(4) . .
C2 C3 C9 119.9(4) . .
C9 C3 C4 119.7(4) . .
C3 C4 C5 119.9(4) . .
C12 C4 C3 119.5(4) . .
C12 C4 C5 120.6(4) . .
O1 C5 N1 119.8(4) . .
O1 C5 C4 122.8(4) . .
N1 C5 C4 117.4(4) . .
C2 C6 H6 120.1 . .
C2 C6 C7 119.7(4) . .
C7 C6 H6 120.1 . .
C6 C7 H7 119.4 . .
C8 C7 C6 121.1(4) . .
C8 C7 H7 119.4 . .
C7 C8 H8 119.6 . .
C7 C8 C9 120.8(4) . .
C9 C8 H8 119.6 . .
C3 C9 C8 118.1(4) . .
C3 C9 C10 119.1(4) . .
C10 C9 C8 122.8(4) . .
C9 C10 H10 120.1 . .
C11 C10 C9 119.8(4) . .
C11 C10 H10 120.1 . .
C10 C11 H11 119.3 . .
C10 C11 C12 121.3(4) . .
C12 C11 H11 119.3 . .
C4 C12 C11 120.5(4) . .
C4 C12 H12 119.8 . .
C11 C12 H12 119.8 . .
N1 C13 H13 106.3 . .
N1 C13 C14 110.2(4) . .
N1 C13 C15 111.6(4) . .
C14 C13 H13 106.3 . .
C14 C13 C15 115.5(4) . .
C15 C13 H13 106.3 . .
C13 C14 H14A 109.5 . .
C13 C14 H14B 109.5 . .
C13 C14 H14C 109.5 . .
H14A C14 H14B 109.5 . .
H14A C14 H14C 109.5 . .
H14B C14 H14C 109.5 . .
Na1 C15 Na1 93.84(14) . 3_466
O3 C15 Na1 65.1(2) . .
O3 C15 Na1 48.9(2) . 3_466
O3 C15 C13 119.3(4) . .
O4 C15 Na1 61.0(2) . .
O4 C15 Na1 122.7(3) . 3_466
O4 C15 O3 124.6(4) . .
O4 C15 C13 116.1(4) . .
C13 C15 Na1 100.7(3) . 3_466
C13 C15 Na1 163.2(3) . .

loop_
_geom_bond_atom_site_label_1
_geom_bond_atom_site_label_2
_geom_bond_distance
_geom_bond_site_symmetry_2
Na1 O1 2.721(4) 4_655
Na1 O2 2.238(3) 3_566
Na1 O3 2.459(4) 3_566
Na1 O3 2.428(4) .
Na1 O4 2.337(3) .
Na1 C15 3.101(5) 3_566
Na1 C15 2.672(5) .
O1 Na1 2.721(4) 4_645
O1 C5 1.224(5) .
O2 Na1 2.238(3) 3_466
O2 C1 1.215(5) .
O3 Na1 2.459(4) 3_466
O3 C15 1.270(5) .
O4 C15 1.246(5) .
N1 C1 1.401(5) .
N1 C5 1.406(5) .
N1 C13 1.483(5) .
C1 C2 1.464(6) .
C2 C3 1.413(6) .
C2 C6 1.381(6) .
C3 C4 1.424(6) .
C3 C9 1.413(6) .
C4 C5 1.476(6) .
C4 C12 1.375(6) .
C6 H6 0.9500 .
C6 C7 1.400(6) .
C7 H7 0.9500 .
C7 C8 1.361(6) .
C8 H8 0.9500 .
C8 C9 1.426(6) .
C9 C10 1.417(6) .
C10 H10 0.9500 .
C10 C11 1.369(6) .
C11 H11 0.9500 .
C11 C12 1.401(6) .
C12 H12 0.9500 .
C13 H13 1.0000 .
C13 C14 1.526(7) .
C13 C15 1.546(6) .
C14 H14A 0.9800 .
C14 H14B 0.9800 .
C14 H14C 0.9800 .
C15 Na1 3.101(5) 3_466

loop_
_geom_torsion_atom_site_label_1
_geom_torsion_atom_site_label_2
_geom_torsion_atom_site_label_3
_geom_torsion_atom_site_label_4
_geom_torsion
_geom_torsion_site_symmetry_1
_geom_torsion_site_symmetry_4
Na1 O1 C5 N1 178.4(4) 4_645 .
Na1 O1 C5 C4 -4.1(10) 4_645 .
Na1 O2 C1 N1 29.6(12) 3_466 .
Na1 O2 C1 C2 -149.5(8) 3_466 .
Na1 O3 C15 Na1 120.2(2) . 3_466
Na1 O3 C15 Na1 -120.2(2) 3_466 .
Na1 O3 C15 O4 14.5(5) . .
Na1 O3 C15 O4 -105.7(4) 3_466 .
Na1 O3 C15 C13 -161.8(4) . .
Na1 O3 C15 C13 78.0(4) 3_466 .
Na1 O4 C15 Na1 -74.6(3) . 3_466
Na1 O4 C15 O3 -15.1(5) . .
Na1 O4 C15 C13 161.3(3) . .
O1 Na1 O3 Na1 -162.94(15) 4_655 3_466
O1 Na1 O3 C15 88.0(3) 4_655 .
O1 Na1 O4 C15 -84.5(3) 4_655 .
O1 Na1 C15 Na1 -135.63(12) 4_655 3_466
O1 Na1 C15 O3 -94.9(3) 4_655 .
O1 Na1 C15 O4 98.7(3) 4_655 .
O1 Na1 C15 C13 14.4(10) 4_655 .
O2 Na1 O3 Na1 -72.72(19) 3_566 3_466
O2 Na1 O3 C15 178.2(3) 3_566 .
O2 Na1 C15 Na1 -43.6(3) 3_566 3_466
O2 Na1 C15 O3 -2.9(4) 3_566 .
O2 Na1 C15 O4 -169.2(3) 3_566 .
O2 Na1 C15 C13 106.4(10) 3_566 .
O2 C1 C2 C3 175.5(4) . .
O2 C1 C2 C6 -3.6(7) . .
O3 Na1 O3 Na1 17.54(11) 3_566 3_466
O3 Na1 O3 C15 -91.5(3) 3_566 .
O3 Na1 O4 C15 7.8(3) . .
O3 Na1 O4 C15 120.5(3) 3_566 .
O3 Na1 C15 Na1 -40.7(2) . 3_466
O3 Na1 C15 Na1 59.54(15) 3_566 3_466
O3 Na1 C15 O3 100.3(2) 3_566 .
O3 Na1 C15 O4 -166.4(4) . .
O3 Na1 C15 O4 -66.1(3) 3_566 .
O3 Na1 C15 C13 109.3(11) . .
O3 Na1 C15 C13 -150.5(10) 3_566 .
O4 Na1 O3 Na1 101.40(17) . 3_466
O4 Na1 O3 C15 -7.6(3) . .
O4 Na1 C15 Na1 125.6(3) . 3_466
O4 Na1 C15 O3 166.4(4) . .
O4 Na1 C15 C13 -84.4(10) . .
N1 C1 C2 C3 -3.6(6) . .
N1 C1 C2 C6 177.3(4) . .
N1 C13 C15 Na1 130.7(9) . .
N1 C13 C15 Na1 -79.8(3) . 3_466
N1 C13 C15 O3 -128.4(4) . .
N1 C13 C15 O4 55.0(5) . .
C1 N1 C5 O1 175.7(4) . .
C1 N1 C5 C4 -1.9(6) . .
C1 N1 C13 C14 -79.4(5) . .
C1 N1 C13 C15 50.3(5) . .
C1 C2 C3 C4 2.0(7) . .
C1 C2 C3 C9 -177.2(4) . .
C1 C2 C6 C7 176.5(4) . .
C2 C3 C4 C5 -0.3(7) . .
C2 C3 C4 C12 178.9(4) . .
C2 C3 C9 C8 0.3(7) . .
C2 C3 C9 C10 -179.8(4) . .
C2 C6 C7 C8 1.1(7) . .
C3 C2 C6 C7 -2.6(7) . .
C3 C4 C5 O1 -177.4(4) . .
C3 C4 C5 N1 0.1(6) . .
C3 C4 C12 C11 0.9(7) . .
C3 C9 C10 C11 1.0(7) . .
C4 C3 C9 C8 -178.9(4) . .
C4 C3 C9 C10 0.9(7) . .
C5 N1 C1 O2 -175.5(4) . .
C5 N1 C1 C2 3.6(7) . .
C5 N1 C13 C14 94.6(5) . .
C5 N1 C13 C15 -135.6(4) . .
C5 C4 C12 C11 -179.9(4) . .
C6 C2 C3 C4 -178.9(4) . .
C6 C2 C3 C9 1.9(7) . .
C6 C7 C8 C9 1.2(7) . .
C7 C8 C9 C3 -1.9(7) . .
C7 C8 C9 C10 178.3(4) . .
C8 C9 C10 C11 -179.2(4) . .
C9 C3 C4 C5 179.0(4) . .
C9 C3 C4 C12 -1.9(7) . .
C9 C10 C11 C12 -2.0(7) . .
C10 C11 C12 C4 1.0(7) . .
C12 C4 C5 O1 3.4(7) . .
C12 C4 C5 N1 -179.0(4) . .
C13 N1 C1 O2 -1.7(6) . .
C13 N1 C1 C2 177.4(4) . .
C13 N1 C5 O1 2.2(6) . .
C13 N1 C5 C4 -175.5(4) . .
C14 C13 C15 Na1 -102.4(10) . .
C14 C13 C15 Na1 47.1(4) . 3_466
C14 C13 C15 O3 -1.5(6) . .
C14 C13 C15 O4 -178.1(4) . .
C15 Na1 O3 Na1 109.0(3) . 3_466
C15 Na1 O3 Na1 -5.9(2) 3_566 3_466
C15 Na1 O3 C15 -114.9(3) 3_566 .
C15 Na1 O4 C15 119.4(2) 3_566 .
C15 Na1 C15 Na1 45.6(2) 3_566 3_466
C15 Na1 C15 O3 86.4(3) 3_566 .
C15 Na1 C15 O4 -80.0(3) 3_566 .
C15 Na1 C15 C13 -164.4(10) 3_566 .
